data_2016738
loop_
_publ_author_name
'Quesada, Antonio'
'Fontecha, Maria A.'
'L\'opez, Maria V.'
'Low, John N.'
'Glidewell, Christopher'

_publ_section_title
;
 2-<i>tert</i>-Butylamino-4-chloro-6-ethylamino-1,3,5-triazine: a
 structure with <i>Z</i>' = 4 containing two different molecular
 conformations and two independent chains of hydrogen-bonded
 <i>R</i>~2~^2^(8) rings
;
_journal_coeditor_code SK3255
_journal_issue 8
_journal_name_full 'Acta Crystallographica Section C'
_journal_page_first o463
_journal_page_last o466
_journal_paper_doi 10.1107/S0108270108021355
_journal_volume 64
_journal_year 2008
_chemical_formula_iupac 'C9 H16 Cl N5'
_chemical_formula_moiety 'C9 H16 Cl N5'
_chemical_formula_sum 'C9 H16 Cl N5'
_chemical_formula_weight 229.72
_chemical_name_systematic
;
2-(<i>tert</i>-Butylamino)-4-chloro-6-ethylamino-1,3,5-triazine
;
_space_group_IT_number 29
_symmetry_cell_setting orthorhombic
_symmetry_space_group_name_Hall 'P 2c -2ac'
_symmetry_space_group_name_H-M 'P c a 21'
_atom_sites_solution_hydrogens geom
_atom_sites_solution_primary direct
_atom_sites_solution_secondary difmap
_cell_angle_alpha 90.00
_cell_angle_beta 90.00
_cell_angle_gamma 90.00
_cell_formula_units_Z 16
_cell_length_a 23.557(3)
_cell_length_b 9.9789(15)
_cell_length_c 20.3594(17)
_cell_measurement_reflns_used 10971
_cell_measurement_temperature 120(2)
_cell_measurement_theta_max 27.51
_cell_measurement_theta_min 3.30
_cell_volume 4785.9(10)
_computing_cell_refinement 'DIRAX/LSQ (Duisenberg <i>et al.</i>,  2000)'
_computing_data_collection 'COLLECT (Nonius, 1999)'
_computing_data_reduction 'EVALCCD (Duisenberg <i>et al.</i>,  2003)'
_computing_molecular_graphics 'PLATON (Spek, 2003)'
_computing_publication_material
;
SHELXL97 (Sheldrick, 2008) and PRPKAPPA (Ferguson, 1999)
;
_computing_structure_refinement
;
OSCAIL (McArdle, 2003) and SHELXL97 (Sheldrick, 2008)
;
_computing_structure_solution 'SIR2004 (Burla <i>et al.</i>,  2005)'
_diffrn_ambient_temperature 120(2)
_diffrn_detector_area_resol_mean 9.091
_diffrn_measured_fraction_theta_full 0.997
_diffrn_measured_fraction_theta_max 0.997
_diffrn_measurement_device_type 'Bruker--Nonius KappaCCD'
_diffrn_measurement_method '\f and \w'
_diffrn_radiation_monochromator graphite
_diffrn_radiation_source 'Bruker--Nonius FR591 rotating anode'
_diffrn_radiation_type 'Mo K\a'
_diffrn_radiation_wavelength 0.71073
_diffrn_reflns_av_R_equivalents 0.0697
_diffrn_reflns_av_sigmaI/netI 0.0452
_diffrn_reflns_limit_h_max 30
_diffrn_reflns_limit_h_min -30
_diffrn_reflns_limit_k_max 12
_diffrn_reflns_limit_k_min -12
_diffrn_reflns_limit_l_max 26
_diffrn_reflns_limit_l_min -26
_diffrn_reflns_number 113172
_diffrn_reflns_theta_full 27.51
_diffrn_reflns_theta_max 27.51
_diffrn_reflns_theta_min 3.30
_diffrn_standards_decay_% 0
_diffrn_standards_number 0
_exptl_absorpt_coefficient_mu 0.297
_exptl_absorpt_correction_T_max 0.929
_exptl_absorpt_correction_T_min 0.878
_exptl_absorpt_correction_type multi-scan
_exptl_absorpt_process_details '(SADABS; Sheldrick, 2003)'
_exptl_crystal_colour colourless
_exptl_crystal_density_diffrn 1.275
_exptl_crystal_density_method 'not measured'
_exptl_crystal_description block
_exptl_crystal_F_000 1952
_exptl_crystal_size_max 0.45
_exptl_crystal_size_mid 0.30
_exptl_crystal_size_min 0.25
_refine_diff_density_max 1.292
_refine_diff_density_min -0.510
_refine_ls_abs_structure_details 'Flack (1983), with 5308 Friedel pairs'
_refine_ls_abs_structure_Flack 0.11(6)
_refine_ls_extinction_method none
_refine_ls_goodness_of_fit_ref 1.072
_refine_ls_hydrogen_treatment constr
_refine_ls_matrix_type full
_refine_ls_number_parameters 557
_refine_ls_number_reflns 10971
_refine_ls_number_restraints 1
_refine_ls_restrained_S_all 1.072
_refine_ls_R_factor_all 0.0938
_refine_ls_R_factor_gt 0.0579
_refine_ls_shift/su_max 0.000
_refine_ls_shift/su_mean 0.000
_refine_ls_structure_factor_coef Fsqd
_refine_ls_weighting_details 'w = 1/[\s^2^(Fo^2^)+(0.0812P)^2^+2.8742P] where P=(Fo^2^+2Fc^2^)/3'
_refine_ls_weighting_scheme calc
_refine_ls_wR_factor_gt 0.1350
_refine_ls_wR_factor_ref 0.1595
_reflns_number_gt 7899
_reflns_number_total 10971
_reflns_threshold_expression I>2\s(I)
_cod_data_source_file sk3255.cif
_cod_data_source_block I
_cod_database_code 2016738
_cod_database_fobs_code 2016738

loop_
_symmetry_equiv_pos_as_xyz
'x, y, z'
'-x, -y, z+1/2'
'-x+1/2, y, z+1/2'
'x+1/2, -y, z'

loop_
_atom_site_type_symbol
_atom_site_label
_atom_site_fract_x
_atom_site_fract_y
_atom_site_fract_z
_atom_site_U_iso_or_equiv
_atom_site_adp_type
_atom_site_calc_flag
_atom_site_refinement_flags
_atom_site_occupancy
Cl Cl1 -0.05031(4) 0.64981(10) 0.48699(5) 0.0358(2) Uani d . 1
N N11 0.00061(12) 0.4740(3) 0.41404(15) 0.0277(7) Uani d . 1
N N13 -0.10032(11) 0.4765(3) 0.41180(15) 0.0267(7) Uani d . 1
N N14 -0.14760(12) 0.3382(3) 0.34038(15) 0.0287(7) Uani d . 1
N N15 -0.04928(11) 0.3284(3) 0.33930(16) 0.0258(6) Uani d . 1
N N16 0.04824(12) 0.3257(3) 0.34751(17) 0.0335(7) Uani d . 1
C C12 -0.05037(14) 0.5170(4) 0.43098(17) 0.0248(8) Uani d . 1
C C14 -0.09753(14) 0.3791(3) 0.36396(17) 0.0241(7) Uani d . 1
C C16 -0.00162(15) 0.3762(4) 0.36689(18) 0.0272(8) Uani d . 1
C C141 -0.15674(14) 0.2352(4) 0.28875(19) 0.0302(8) Uani d . 1
C C142 -0.13220(18) 0.2824(4) 0.22303(19) 0.0387(9) Uani d . 1
C C143 -0.22111(15) 0.2240(5) 0.2819(2) 0.0436(10) Uani d . 1
C C144 -0.1328(2) 0.1021(4) 0.3094(2) 0.0450(11) Uani d . 1
C C161 0.05353(15) 0.2291(4) 0.2937(2) 0.0363(9) Uani d . 1
C C162 0.05419(18) 0.2943(4) 0.2268(2) 0.0416(10) Uani d . 1
Cl Cl2 0.20096(4) 0.45802(11) 0.29409(5) 0.0372(2) Uani d . 1
N N21 0.15012(12) 0.4715(3) 0.40607(15) 0.0305(7) Uani d . 1
N N23 0.24921(12) 0.5175(3) 0.40518(15) 0.0284(7) Uani d . 1
N N24 0.29536(13) 0.5521(3) 0.50273(15) 0.0312(7) Uani d . 1
N N25 0.19863(11) 0.5131(3) 0.50725(15) 0.0265(7) Uani d . 1
N N26 0.10238(13) 0.4763(4) 0.50418(16) 0.0340(8) Uani d . 1
C C22 0.20006(14) 0.4857(4) 0.37836(19) 0.0294(8) Uani d . 1
C C24 0.24608(15) 0.5267(4) 0.47271(18) 0.0275(8) Uani d . 1
C C26 0.15159(14) 0.4892(4) 0.47267(17) 0.0273(8) Uani d . 1
C C241 0.30430(15) 0.5603(4) 0.5745(2) 0.0336(9) Uani d . 1
C C242 0.26709(18) 0.6665(5) 0.6060(2) 0.0492(12) Uani d . 1
C C243 0.36680(18) 0.6059(5) 0.5826(2) 0.0499(12) Uani d . 1
C C244 0.29599(19) 0.4226(5) 0.6051(2) 0.0483(11) Uani d . 1
C C261 0.09770(17) 0.4792(5) 0.5758(2) 0.0403(10) Uani d . 1
C C262 0.04083(19) 0.4226(7) 0.5973(3) 0.0647(16) Uani d . 1
Cl Cl3 0.20421(4) 0.10657(10) 0.26166(5) 0.0350(2) Uani d . 1
N N31 0.14988(12) 0.0384(3) 0.15567(15) 0.0305(7) Uani d . 1
N N33 0.24950(13) 0.0780(3) 0.14776(14) 0.0282(7) Uani d . 1
N N34 0.29366(12) 0.0596(3) 0.04806(15) 0.0274(7) Uani d . 1
N N35 0.19614(11) 0.0238(3) 0.05049(16) 0.0279(7) Uani d . 1
N N36 0.10038(12) -0.0094(4) 0.06129(16) 0.0324(7) Uani d . 1
C C32 0.20065(14) 0.0687(4) 0.17806(18) 0.0267(8) Uani d . 1
C C34 0.24488(14) 0.0518(3) 0.08206(17) 0.0249(7) Uani d . 1
C C36 0.15025(15) 0.0178(4) 0.08937(18) 0.0282(8) Uani d . 1
C C341 0.30111(15) 0.0505(4) -0.02360(19) 0.0317(8) Uani d . 1
C C342 0.2916(2) -0.0938(5) -0.0459(2) 0.0508(12) Uani d . 1
C C343 0.36254(16) 0.0908(5) -0.0374(2) 0.0406(10) Uani d . 1
C C344 0.26147(19) 0.1485(5) -0.0587(2) 0.0462(11) Uani d . 1
C C361 0.09328(15) -0.0342(4) -0.0084(2) 0.0362(9) Uani d . 1
C C362 0.03829(18) -0.0989(5) -0.0233(2) 0.0508(12) Uani d . 1
Cl Cl4 0.44337(4) -0.15046(10) 0.06999(5) 0.0343(2) Uani d . 1
N N41 0.39824(12) 0.0404(3) 0.13945(15) 0.0263(7) Uani d . 1
N N43 0.49748(13) 0.0024(3) 0.15130(15) 0.0272(6) Uani d . 1
N N44 0.54781(12) 0.1205(3) 0.22732(16) 0.0306(7) Uani d . 1
N N45 0.45148(11) 0.1674(3) 0.21856(16) 0.0263(7) Uani d . 1
N N46 0.35604(13) 0.2062(3) 0.20114(16) 0.0321(7) Uani d . 1
C C42 0.44672(14) -0.0195(3) 0.12719(17) 0.0247(8) Uani d . 1
C C44 0.49731(14) 0.0997(4) 0.19920(17) 0.0247(7) Uani d . 1
C C46 0.40351(15) 0.1377(4) 0.18716(17) 0.0270(8) Uani d . 1
C C441 0.56040(15) 0.2138(4) 0.2830(2) 0.0331(8) Uani d . 1
C C442 0.54482(16) 0.3560(4) 0.2659(2) 0.0369(9) Uani d . 1
C C443 0.62398(16) 0.2048(5) 0.2932(2) 0.0455(10) Uani d . 1
C C444 0.52934(19) 0.1671(4) 0.3447(2) 0.0407(10) Uani d . 1
C C461 0.35350(16) 0.3116(4) 0.2506(2) 0.0381(10) Uani d . 1
C C462 0.34785(19) 0.2585(5) 0.3195(2) 0.0435(10) Uani d . 1
H H14 -0.1773 0.3823 0.3552 0.034 Uiso d R 1
H H16 0.0787 0.3630 0.3646 0.040 Uiso d R 1
H H14A -0.0909 0.2906 0.2267 0.058 Uiso calc R 1
H H14B -0.1485 0.3698 0.2116 0.058 Uiso calc R 1
H H14C -0.1416 0.2172 0.1887 0.058 Uiso calc R 1
H H14D -0.2366 0.3101 0.2673 0.065 Uiso calc R 1
H H14E -0.2377 0.1998 0.3244 0.065 Uiso calc R 1
H H14F -0.2303 0.1547 0.2495 0.065 Uiso calc R 1
H H14G -0.1474 0.0785 0.3529 0.068 Uiso calc R 1
H H14H -0.0913 0.1077 0.3109 0.068 Uiso calc R 1
H H14I -0.1441 0.0333 0.2776 0.068 Uiso calc R 1
H H16A 0.0214 0.1653 0.2958 0.044 Uiso calc R 1
H H16B 0.0890 0.1773 0.2995 0.044 Uiso calc R 1
H H16C 0.0187 0.3436 0.2201 0.062 Uiso calc R 1
H H16D 0.0580 0.2252 0.1929 0.062 Uiso calc R 1
H H16E 0.0863 0.3564 0.2240 0.062 Uiso calc R 1
H H24 0.3250 0.5388 0.4773 0.037 Uiso d R 1
H H26 0.0729 0.4761 0.4777 0.041 Uiso d R 1
H H24A 0.2721 0.7518 0.5828 0.074 Uiso calc R 1
H H24B 0.2778 0.6774 0.6521 0.074 Uiso calc R 1
H H24G 0.2272 0.6389 0.6032 0.074 Uiso calc R 1
H H24D 0.3921 0.5372 0.5646 0.075 Uiso calc R 1
H H24E 0.3752 0.6189 0.6294 0.075 Uiso calc R 1
H H24F 0.3726 0.6904 0.5591 0.075 Uiso calc R 1
H H23G 0.2559 0.3972 0.6023 0.072 Uiso calc R 1
H H24H 0.3076 0.4251 0.6513 0.072 Uiso calc R 1
H H24I 0.3191 0.3567 0.5815 0.072 Uiso calc R 1
H H25A 0.1014 0.5726 0.5916 0.048 Uiso calc R 1
H H25B 0.1288 0.4257 0.5954 0.048 Uiso calc R 1
H H26A 0.0101 0.4774 0.5790 0.097 Uiso calc R 1
H H26B 0.0385 0.4235 0.6453 0.097 Uiso calc R 1
H H26F 0.0371 0.3303 0.5814 0.097 Uiso calc R 1
H H34 0.3237 0.0626 0.0738 0.033 Uiso d R 1
H H36 0.0721 -0.0085 0.0895 0.039 Uiso d R 1
H H34A 0.3185 -0.1529 -0.0234 0.076 Uiso calc R 1
H H34B 0.2975 -0.1000 -0.0935 0.076 Uiso calc R 1
H H34C 0.2527 -0.1210 -0.0353 0.076 Uiso calc R 1
H H34D 0.3686 0.1836 -0.0233 0.061 Uiso calc R 1
H H34E 0.3702 0.0832 -0.0846 0.061 Uiso calc R 1
H H34F 0.3882 0.0315 -0.0132 0.061 Uiso calc R 1
H H34G 0.2220 0.1203 -0.0523 0.069 Uiso calc R 1
H H34H 0.2703 0.1493 -0.1058 0.069 Uiso calc R 1
H H34I 0.2668 0.2386 -0.0406 0.069 Uiso calc R 1
H H36A 0.1245 -0.0925 -0.0240 0.043 Uiso calc R 1
H H36B 0.0957 0.0518 -0.0325 0.043 Uiso calc R 1
H H36C 0.0368 -0.1870 -0.0020 0.076 Uiso calc R 1
H H36D 0.0344 -0.1098 -0.0709 0.076 Uiso calc R 1
H H36E 0.0073 -0.0429 -0.0067 0.076 Uiso calc R 1
H H44 0.5739 0.0682 0.2100 0.037 Uiso d R 1
H H46 0.3248 0.1658 0.1883 0.038 Uiso d R 1
H H44A 0.5629 0.3810 0.2243 0.055 Uiso calc R 1
H H44B 0.5579 0.4162 0.3008 0.055 Uiso calc R 1
H H44C 0.5035 0.3633 0.2614 0.055 Uiso calc R 1
H H44D 0.6435 0.2365 0.2536 0.068 Uiso calc R 1
H H44E 0.6346 0.1115 0.3018 0.068 Uiso calc R 1
H H44F 0.6350 0.2606 0.3307 0.068 Uiso calc R 1
H H44G 0.5373 0.2291 0.3809 0.061 Uiso calc R 1
H H44H 0.5423 0.0770 0.3566 0.061 Uiso calc R 1
H H44I 0.4884 0.1652 0.3362 0.061 Uiso calc R 1
H H46A 0.3208 0.3706 0.2410 0.046 Uiso calc R 1
H H46B 0.3884 0.3666 0.2477 0.046 Uiso calc R 1
H H46D 0.3149 0.1987 0.3221 0.065 Uiso calc R 1
H H46E 0.3427 0.3335 0.3501 0.065 Uiso calc R 1
H H46F 0.3823 0.2088 0.3314 0.065 Uiso calc R 1

loop_
_atom_site_aniso_label
_atom_site_aniso_U_11
_atom_site_aniso_U_22
_atom_site_aniso_U_33
_atom_site_aniso_U_12
_atom_site_aniso_U_13
_atom_site_aniso_U_23
Cl1 0.0357(5) 0.0395(5) 0.0323(5) -0.0027(4) -0.0022(4) -0.0103(4)
N11 0.0217(14) 0.0361(18) 0.0252(16) -0.0028(13) -0.0004(12) -0.0015(13)
N13 0.0214(15) 0.0349(17) 0.0237(16) 0.0026(12) -0.0010(12) -0.0045(13)
N14 0.0179(14) 0.0382(17) 0.0299(16) -0.0011(12) 0.0040(12) -0.0114(14)
N15 0.0188(14) 0.0310(15) 0.0275(17) 0.0010(12) 0.0002(12) -0.0013(13)
N16 0.0180(14) 0.0446(19) 0.0378(19) 0.0008(13) 0.0006(13) -0.0038(15)
C12 0.0249(18) 0.0318(19) 0.0178(18) -0.0010(15) -0.0012(14) 0.0022(15)
C14 0.0229(17) 0.0260(17) 0.0233(18) 0.0019(14) -0.0019(14) 0.0023(14)
C16 0.0223(17) 0.0341(19) 0.0251(18) -0.0003(15) 0.0003(14) 0.0022(15)
C141 0.0271(17) 0.037(2) 0.0262(18) -0.0031(15) 0.0020(15) -0.0078(16)
C142 0.046(2) 0.043(2) 0.027(2) -0.0018(18) 0.0029(18) -0.0073(18)
C143 0.0281(18) 0.057(3) 0.046(2) -0.0121(19) -0.0013(18) -0.014(2)
C144 0.051(3) 0.038(2) 0.046(3) -0.001(2) -0.012(2) -0.0014(19)
C161 0.0227(17) 0.031(2) 0.055(2) 0.0064(15) 0.0029(18) -0.0076(19)
C162 0.041(2) 0.045(2) 0.039(2) -0.0051(18) 0.0034(19) -0.010(2)
Cl2 0.0328(5) 0.0528(6) 0.0260(4) -0.0026(4) -0.0008(4) -0.0050(4)
N21 0.0223(15) 0.049(2) 0.0206(15) -0.0004(13) -0.0007(12) -0.0007(14)
N23 0.0215(14) 0.0404(17) 0.0232(15) -0.0029(13) -0.0013(12) 0.0026(13)
N24 0.0239(15) 0.0449(19) 0.0247(16) -0.0033(14) -0.0012(12) -0.0020(14)
N25 0.0186(15) 0.0383(18) 0.0227(16) -0.0025(13) 0.0006(11) -0.0001(13)
N26 0.0177(14) 0.055(2) 0.0298(17) -0.0012(14) 0.0037(12) -0.0008(15)
C22 0.0246(18) 0.038(2) 0.0257(19) 0.0000(16) -0.0002(14) 0.0010(16)
C24 0.0256(18) 0.0304(19) 0.0265(19) -0.0013(15) -0.0006(15) 0.0040(15)
C26 0.0245(18) 0.0349(19) 0.0225(18) -0.0041(15) -0.0006(14) 0.0021(15)
C241 0.0289(19) 0.049(2) 0.023(2) 0.0021(16) -0.0025(16) -0.0043(18)
C242 0.040(2) 0.067(3) 0.041(3) -0.001(2) -0.003(2) -0.017(2)
C243 0.037(2) 0.076(3) 0.037(3) -0.005(2) -0.0120(19) -0.013(2)
C244 0.050(3) 0.064(3) 0.031(2) -0.002(2) -0.010(2) 0.006(2)
C261 0.036(2) 0.052(3) 0.032(2) 0.0033(19) 0.0068(18) 0.0084(19)
C262 0.038(2) 0.111(5) 0.046(3) 0.007(3) 0.001(2) 0.033(3)
Cl3 0.0282(4) 0.0505(6) 0.0263(4) -0.0029(4) 0.0030(4) -0.0083(4)
N31 0.0213(15) 0.0416(19) 0.0286(17) -0.0003(13) 0.0018(12) -0.0041(14)
N33 0.0217(14) 0.0377(17) 0.0251(16) 0.0005(13) 0.0008(12) -0.0037(13)
N34 0.0183(14) 0.0417(18) 0.0222(15) -0.0017(12) 0.0006(12) -0.0002(13)
N35 0.0198(15) 0.0383(18) 0.0256(17) -0.0024(13) -0.0007(12) -0.0013(13)
N36 0.0200(14) 0.054(2) 0.0234(16) -0.0046(14) 0.0009(13) -0.0045(15)
C32 0.0238(18) 0.0343(19) 0.0219(18) 0.0006(15) 0.0005(14) 0.0020(15)
C34 0.0205(16) 0.0311(18) 0.0232(19) -0.0017(14) 0.0009(13) -0.0021(15)
C36 0.0241(18) 0.034(2) 0.027(2) 0.0009(15) -0.0011(14) -0.0034(15)
C341 0.0276(19) 0.045(2) 0.022(2) -0.0012(16) 0.0038(15) -0.0007(17)
C342 0.051(3) 0.058(3) 0.044(3) -0.009(2) 0.011(2) -0.017(2)
C343 0.027(2) 0.063(3) 0.032(2) -0.0015(19) 0.0074(16) 0.004(2)
C344 0.039(2) 0.071(3) 0.028(2) 0.006(2) 0.0024(18) 0.017(2)
C361 0.0277(19) 0.055(3) 0.026(2) -0.0023(18) -0.0019(16) -0.0050(18)
C362 0.035(2) 0.072(3) 0.045(3) -0.005(2) -0.002(2) -0.027(2)
Cl4 0.0340(5) 0.0370(5) 0.0318(5) 0.0006(4) 0.0003(4) -0.0091(4)
N41 0.0201(14) 0.0350(17) 0.0239(16) 0.0015(12) 0.0026(12) -0.0037(13)
N43 0.0232(15) 0.0342(16) 0.0242(15) -0.0008(13) 0.0005(12) 0.0006(13)
N44 0.0222(15) 0.0390(18) 0.0305(18) 0.0003(13) -0.0014(13) -0.0102(15)
N45 0.0212(14) 0.0308(16) 0.0267(16) -0.0027(12) 0.0012(12) -0.0001(13)
N46 0.0237(15) 0.0335(17) 0.0390(18) 0.0009(13) 0.0004(13) -0.0103(14)
C42 0.0269(19) 0.0290(18) 0.0181(18) -0.0010(14) 0.0029(14) -0.0002(14)
C44 0.0231(17) 0.0272(18) 0.0238(17) -0.0007(14) 0.0027(14) -0.0017(15)
C46 0.0257(18) 0.0330(19) 0.0224(18) 0.0001(15) 0.0011(14) 0.0027(15)
C441 0.0291(18) 0.038(2) 0.032(2) -0.0026(16) -0.0049(16) -0.0058(16)
C442 0.035(2) 0.038(2) 0.038(2) -0.0038(16) 0.0019(18) -0.0037(18)
C443 0.030(2) 0.054(3) 0.053(3) 0.0035(19) -0.007(2) -0.015(2)
C444 0.045(2) 0.046(2) 0.032(2) 0.0005(19) -0.0012(18) -0.0016(18)
C461 0.0269(19) 0.039(2) 0.048(3) 0.0028(17) 0.0025(17) -0.0104(18)
C462 0.038(2) 0.046(2) 0.046(2) -0.0083(19) 0.0110(19) -0.017(2)

loop_
_atom_type_symbol
_atom_type_description
_atom_type_scat_dispersion_real
_atom_type_scat_dispersion_imag
_atom_type_scat_source
C C 0.0033 0.0016 'International Tables Vol C Tables 4.2.6.8 and 6.1.1.4'
H H 0.0000 0.0000 'International Tables Vol C Tables 4.2.6.8 and 6.1.1.4'
Cl Cl 0.1484 0.1585 'International Tables Vol C Tables 4.2.6.8 and 6.1.1.4'
N N 0.0061 0.0033 'International Tables Vol C Tables 4.2.6.8 and 6.1.1.4'

loop_
_geom_angle_atom_site_label_1
_geom_angle_atom_site_label_2
_geom_angle_atom_site_label_3
_geom_angle
_geom_angle_publ_flag
C12 N11 C16 112.3(3) no
C12 N13 C14 112.8(3) no
C14 N14 C141 126.4(3) no
C14 N14 H14 115.3 no
C141 N14 H14 118.2 no
C14 N15 C16 114.7(3) no
C16 N16 C161 122.9(3) no
C16 N16 H16 116.1 no
C161 N16 H16 120.3 no
N13 C12 N11 129.9(3) no
N13 C12 Cl1 115.5(3) no
N11 C12 Cl1 114.6(3) no
N14 C14 N15 119.9(3) no
N14 C14 N13 115.3(3) no
N15 C14 N13 124.8(3) no
N16 C16 N15 118.5(3) no
N16 C16 N11 116.2(3) no
N15 C16 N11 125.3(3) no
N14 C141 C144 111.1(3) no
N14 C141 C143 105.1(3) no
C144 C141 C143 109.5(4) no
N14 C141 C142 110.5(3) no
C144 C141 C142 112.0(3) no
C143 C141 C142 108.5(3) no
C141 C142 H14A 109.5 no
C141 C142 H14B 109.5 no
H14A C142 H14B 109.5 no
C141 C142 H14C 109.5 no
H14A C142 H14C 109.5 no
H14B C142 H14C 109.5 no
C141 C143 H14D 109.5 no
C141 C143 H14E 109.5 no
H14D C143 H14E 109.5 no
C141 C143 H14F 109.5 no
H14D C143 H14F 109.5 no
H14E C143 H14F 109.5 no
C141 C144 H14G 109.5 no
C141 C144 H14H 109.5 no
H14G C144 H14H 109.5 no
C141 C144 H14I 109.5 no
H14G C144 H14I 109.5 no
H14H C144 H14I 109.5 no
N16 C161 C162 113.1(3) no
N16 C161 H16A 109.0 no
C162 C161 H16A 109.0 no
N16 C161 H16B 109.0 no
C162 C161 H16B 109.0 no
H16A C161 H16B 107.8 no
C161 C162 H16C 109.5 no
C161 C162 H16D 109.5 no
H16C C162 H16D 109.5 no
C161 C162 H16E 109.5 no
H16C C162 H16E 109.5 no
H16D C162 H16E 109.5 no
C22 N21 C26 112.9(3) no
C22 N23 C24 112.4(3) no
C24 N24 C241 125.9(3) no
C24 N24 H24 113.1 no
C241 N24 H24 118.4 no
C24 N25 C26 116.0(3) no
C26 N26 C261 123.0(3) no
C26 N26 H26 113.2 no
C261 N26 H26 123.5 no
N21 C22 N23 129.4(4) no
N21 C22 Cl2 114.7(3) no
N23 C22 Cl2 115.9(3) no
N25 C24 N24 120.6(3) no
N25 C24 N23 124.5(3) no
N24 C24 N23 115.0(3) no
N26 C26 N25 119.1(3) no
N26 C26 N21 116.3(3) no
N25 C26 N21 124.6(3) no
N24 C241 C242 111.9(3) no
N24 C241 C244 109.7(3) no
C242 C241 C244 112.5(4) no
N24 C241 C243 104.9(3) no
C242 C241 C243 107.4(4) no
C244 C241 C243 110.1(4) no
C241 C242 H24A 109.5 no
C241 C242 H24B 109.5 no
H24A C242 H24B 109.5 no
C241 C242 H24G 109.5 no
H24A C242 H24G 109.5 no
H24B C242 H24G 109.5 no
C241 C243 H24D 109.5 no
C241 C243 H24E 109.5 no
H24D C243 H24E 109.5 no
C241 C243 H24F 109.5 no
H24D C243 H24F 109.5 no
H24E C243 H24F 109.5 no
C241 C244 H23G 109.5 no
C241 C244 H24H 109.5 no
H23G C244 H24H 109.5 no
C241 C244 H24I 109.5 no
H23G C244 H24I 109.5 no
H24H C244 H24I 109.5 no
N26 C261 C262 110.3(4) no
N26 C261 H25A 109.6 no
C262 C261 H25A 109.6 no
N26 C261 H25B 109.6 no
C262 C261 H25B 109.6 no
H25A C261 H25B 108.1 no
C261 C262 H26A 109.5 no
C261 C262 H26B 109.5 no
H26A C262 H26B 109.5 no
C261 C262 H26F 109.5 no
H26A C262 H26F 109.5 no
H26B C262 H26F 109.5 no
C32 N31 C36 111.8(3) no
C32 N33 C34 112.2(3) no
C34 N34 C341 127.5(3) no
C34 N34 H34 112.5 no
C341 N34 H34 119.7 no
C36 N35 C34 114.5(3) no
C36 N36 C361 123.7(3) no
C36 N36 H36 112.7 no
C361 N36 H36 123.5 no
N33 C32 N31 130.7(3) no
N33 C32 Cl3 113.7(3) no
N31 C32 Cl3 115.6(3) no
N34 C34 N35 119.7(3) no
N34 C34 N33 115.1(3) no
N35 C34 N33 125.1(3) no
N36 C36 N35 117.8(3) no
N36 C36 N31 116.6(3) no
N35 C36 N31 125.6(3) no
N34 C341 C342 109.6(3) no
N34 C341 C343 106.2(3) no
C342 C341 C343 109.5(3) no
N34 C341 C344 110.5(3) no
C342 C341 C344 112.0(4) no
C343 C341 C344 108.9(3) no
C341 C342 H34A 109.5 no
C341 C342 H34B 109.5 no
H34A C342 H34B 109.5 no
C341 C342 H34C 109.5 no
H34A C342 H34C 109.5 no
H34B C342 H34C 109.5 no
C341 C343 H34D 109.5 no
C341 C343 H34E 109.5 no
H34D C343 H34E 109.5 no
C341 C343 H34F 109.5 no
H34D C343 H34F 109.5 no
H34E C343 H34F 109.5 no
C341 C344 H34G 109.5 no
C341 C344 H34H 109.5 no
H34G C344 H34H 109.5 no
C341 C344 H34I 109.5 no
H34G C344 H34I 109.5 no
H34H C344 H34I 109.5 no
N36 C361 C362 112.1(3) no
N36 C361 H36A 109.2 no
C362 C361 H36A 109.2 no
N36 C361 H36B 109.2 no
C362 C361 H36B 109.2 no
H36A C361 H36B 107.9 no
C361 C362 H36C 109.5 no
C361 C362 H36D 109.5 no
H36C C362 H36D 109.5 no
C361 C362 H36E 109.5 no
H36C C362 H36E 109.5 no
H36D C362 H36E 109.5 no
C42 N41 C46 112.1(3) no
C42 N43 C44 112.4(3) no
C44 N44 C441 126.7(3) no
C44 N44 H44 111.0 no
C441 N44 H44 122.3 no
C46 N45 C44 115.6(3) no
C46 N46 C461 123.3(3) no
C46 N46 H46 113.6 no
C461 N46 H46 120.2 no
N43 C42 N41 130.3(3) no
N43 C42 Cl4 114.5(3) no
N41 C42 Cl4 115.3(3) no
N45 C44 N44 121.1(3) no
N45 C44 N43 124.7(3) no
N44 C44 N43 114.2(3) no
N45 C46 N46 119.5(3) no
N45 C46 N41 124.8(3) no
N46 C46 N41 115.7(3) no
N44 C441 C442 111.3(3) no
N44 C441 C443 105.2(3) no
C442 C441 C443 109.2(3) no
N44 C441 C444 109.8(3) no
C442 C441 C444 111.2(3) no
C443 C441 C444 110.1(4) no
C441 C442 H44A 109.5 no
C441 C442 H44B 109.5 no
H44A C442 H44B 109.5 no
C441 C442 H44C 109.5 no
H44A C442 H44C 109.5 no
H44B C442 H44C 109.5 no
C441 C443 H44D 109.5 no
C441 C443 H44E 109.5 no
H44D C443 H44E 109.5 no
C441 C443 H44F 109.5 no
H44D C443 H44F 109.5 no
H44E C443 H44F 109.5 no
C441 C444 H44G 109.5 no
C441 C444 H44H 109.5 no
H44G C444 H44H 109.5 no
C441 C444 H44I 109.5 no
H44G C444 H44I 109.5 no
H44H C444 H44I 109.5 no
N46 C461 C462 113.2(3) no
N46 C461 H46A 108.9 no
C462 C461 H46A 108.9 no
N46 C461 H46B 108.9 no
C462 C461 H46B 108.9 no
H46A C461 H46B 107.7 no
C461 C462 H46D 109.5 no
C461 C462 H46E 109.5 no
H46D C462 H46E 109.5 no
C461 C462 H46F 109.5 no
H46D C462 H46F 109.5 no
H46E C462 H46F 109.5 no

loop_
_geom_bond_atom_site_label_1
_geom_bond_atom_site_label_2
_geom_bond_distance
_geom_bond_publ_flag
Cl1 C12 1.748(4) no
N11 C12 1.321(4) no
N11 C16 1.370(5) no
N13 C12 1.304(4) no
N13 C14 1.378(5) no
N14 C14 1.337(4) no
N14 C141 1.486(5) no
N14 H14 0.88 no
N15 C14 1.342(4) no
N15 C16 1.343(4) no
N16 C16 1.338(5) no
N16 C161 1.465(5) no
N16 H16 0.88 no
C141 C144 1.503(6) no
C141 C143 1.527(5) no
C141 C142 1.532(5) no
C142 H14A 0.98 no
C142 H14B 0.98 no
C142 H14C 0.98 no
C143 H14D 0.98 no
C143 H14E 0.98 no
C143 H14F 0.98 no
C144 H14G 0.98 no
C144 H14H 0.98 no
C144 H14I 0.98 no
C161 C162 1.509(6) no
C161 H16A 0.99 no
C161 H16B 0.99 no
C162 H16C 0.98 no
C162 H16D 0.98 no
C162 H16E 0.98 no
Cl2 C22 1.738(4) no
N21 C22 1.312(4) no
N21 C26 1.368(5) no
N23 C22 1.319(4) no
N23 C24 1.380(5) no
N24 C24 1.336(5) no
N24 C241 1.479(5) no
N24 H24 0.88 no
N25 C24 1.328(5) no
N25 C26 1.334(4) no
N26 C26 1.331(4) no
N26 C261 1.463(5) no
N26 H26 0.88 no
C241 C242 1.517(6) no
C241 C244 1.522(7) no
C241 C243 1.550(5) no
C242 H24A 0.98 no
C242 H24B 0.98 no
C242 H24G 0.98 no
C243 H24D 0.98 no
C243 H24E 0.98 no
C243 H24F 0.98 no
C244 H23G 0.98 no
C244 H24H 0.98 no
C244 H24I 0.98 no
C261 C262 1.519(6) no
C261 H25A 0.99 no
C261 H25B 0.99 no
C262 H26A 0.98 no
C262 H26B 0.98 no
C262 H26F 0.98 no
Cl3 C32 1.746(4) no
N31 C32 1.315(4) no
N31 C36 1.366(5) no
N33 C32 1.309(4) no
N33 C34 1.367(5) no
N34 C34 1.344(4) no
N34 C341 1.472(5) no
N34 H34 0.8801 no
N35 C36 1.341(5) no
N35 C34 1.345(4) no
N36 C36 1.334(4) no
N36 C361 1.450(5) no
N36 H36 0.88 no
C341 C342 1.526(6) no
C341 C343 1.528(5) no
C341 C344 1.530(6) no
C342 H34A 0.98 no
C342 H34B 0.98 no
C342 H34C 0.98 no
C343 H34D 0.98 no
C343 H34E 0.98 no
C343 H34F 0.98 no
C344 H34G 0.98 no
C344 H34H 0.98 no
C344 H34I 0.98 no
C361 C362 1.479(5) no
C361 H36A 0.99 no
C361 H36B 0.99 no
C362 H36C 0.98 no
C362 H36D 0.98 no
C362 H36E 0.98 no
Cl4 C42 1.752(4) no
N41 C42 1.313(4) no
N41 C46 1.379(5) no
N43 C42 1.311(4) no
N43 C44 1.376(5) no
N44 C44 1.336(4) no
N44 C441 1.497(5) no
N44 H44 0.8799 no
N45 C46 1.332(5) no
N45 C44 1.333(4) no
N46 C46 1.341(5) no
N46 C461 1.457(5) no
N46 H46 0.88 no
C441 C442 1.507(6) no
C441 C443 1.515(5) no
C441 C444 1.526(6) no
C442 H44A 0.98 no
C442 H44B 0.98 no
C442 H44C 0.98 no
C443 H44D 0.98 no
C443 H44E 0.98 no
C443 H44F 0.98 no
C444 H44G 0.98 no
C444 H44H 0.98 no
C444 H44I 0.98 no
C461 C462 1.506(6) no
C461 H46A 0.99 no
C461 H46B 0.99 no
C462 H46D 0.98 no
C462 H46E 0.98 no
C462 H46F 0.98 no

loop_
_geom_hbond_atom_site_label_D
_geom_hbond_atom_site_label_H
_geom_hbond_atom_site_label_A
_geom_hbond_site_symmetry_A
_geom_hbond_distance_DH
_geom_hbond_distance_HA
_geom_hbond_distance_DA
_geom_hbond_angle_DHA
_geom_hbond_publ_flag
N14 H14 N23 4_465 0.88 2.24 3.118(4) 173 y
N16 H16 N21 . 0.88 2.17 3.049(4) 175 y
N24 H24 N13 4_565 0.88 2.21 3.090(4) 175 y
N26 H26 N11 . 0.88 2.14 3.019(4) 179 y
N34 H34 N41 . 0.88 2.22 3.093(4) 172 y
N36 H36 N43 4_455 0.88 2.16 3.039(4) 175 y
N44 H44 N31 4_555 0.88 2.36 3.228(4) 170 y
N46 H46 N33 . 0.88 2.14 3.020(4) 174 y

loop_
_geom_torsion_atom_site_label_1
_geom_torsion_atom_site_label_2
_geom_torsion_atom_site_label_3
_geom_torsion_atom_site_label_4
_geom_torsion
_geom_torsion_publ_flag
C14 N13 C12 N11 -4.0(6) no
C14 N13 C12 Cl1 175.2(2) no
C16 N11 C12 N13 3.3(6) no
C16 N11 C12 Cl1 -175.9(2) no
C141 N14 C14 N15 2.0(6) no
C141 N14 C14 N13 179.9(3) no
C16 N15 C14 N14 -179.7(3) no
C16 N15 C14 N13 2.6(5) no
C12 N13 C14 N14 -177.1(3) no
C12 N13 C14 N15 0.7(5) no
C161 N16 C16 N15 5.4(6) no
C161 N16 C16 N11 -174.6(3) no
C14 N15 C16 N16 176.6(3) no
C14 N15 C16 N11 -3.4(5) no
C12 N11 C16 N16 -179.1(3) no
C12 N11 C16 N15 0.9(5) no
C14 N14 C141 C144 60.1(5) no
C14 N14 C141 C143 178.3(4) no
C14 N14 C141 C142 -64.8(5) no
C16 N16 C161 C162 82.5(4) no
C26 N21 C22 N23 -2.1(6) no
C26 N21 C22 Cl2 177.7(3) no
C24 N23 C22 N21 5.0(6) no
C24 N23 C22 Cl2 -174.8(3) no
C26 N25 C24 N24 179.3(3) no
C26 N25 C24 N23 -0.1(5) no
C241 N24 C24 N25 3.7(6) no
C241 N24 C24 N23 -176.8(4) no
C22 N23 C24 N25 -3.7(5) no
C22 N23 C24 N24 176.9(3) no
C261 N26 C26 N25 -3.8(6) no
C261 N26 C26 N21 173.8(4) no
C24 N25 C26 N26 -179.1(4) no
C24 N25 C26 N21 3.5(6) no
C22 N21 C26 N26 179.9(3) no
C22 N21 C26 N25 -2.6(5) no
C24 N24 C241 C242 -58.3(5) no
C24 N24 C241 C244 67.4(5) no
C24 N24 C241 C243 -174.4(4) no
C26 N26 C261 C262 -163.5(4) no
C34 N33 C32 N31 0.5(6) no
C34 N33 C32 Cl3 -178.1(3) no
C36 N31 C32 N33 -2.0(6) no
C36 N31 C32 Cl3 176.5(3) no
C341 N34 C34 N35 5.0(6) no
C341 N34 C34 N33 -173.2(3) no
C36 N35 C34 N34 179.6(3) no
C36 N35 C34 N33 -2.4(5) no
C32 N33 C34 N34 -179.9(3) no
C32 N33 C34 N35 2.0(5) no
C361 N36 C36 N35 0.8(6) no
C361 N36 C36 N31 -179.8(4) no
C34 N35 C36 N36 179.8(3) no
C34 N35 C36 N31 0.5(6) no
C32 N31 C36 N36 -177.9(3) no
C32 N31 C36 N35 1.4(6) no
C34 N34 C341 C342 -72.0(5) no
C34 N34 C341 C343 169.9(4) no
C34 N34 C341 C344 51.9(5) no
C36 N36 C361 C362 163.5(4) no
C44 N43 C42 N41 3.7(5) no
C44 N43 C42 Cl4 -175.8(3) no
C46 N41 C42 N43 -2.5(5) no
C46 N41 C42 Cl4 177.0(3) no
C46 N45 C44 N44 -179.7(3) no
C46 N45 C44 N43 -1.4(5) no
C441 N44 C44 N45 1.9(6) no
C441 N44 C44 N43 -176.5(3) no
C42 N43 C44 N45 -1.5(5) no
C42 N43 C44 N44 176.9(3) no
C44 N45 C46 N46 -176.4(3) no
C44 N45 C46 N41 2.8(5) no
C461 N46 C46 N45 -1.3(6) no
C461 N46 C46 N41 179.3(3) no
C42 N41 C46 N45 -1.1(5) no
C42 N41 C46 N46 178.2(3) no
C44 N44 C441 C442 -58.9(5) no
C44 N44 C441 C443 -176.9(4) no
C44 N44 C441 C444 64.6(5) no
C46 N46 C461 C462 -80.7(5) no

loop_
_cod_related_entry_id
_cod_related_entry_database
_cod_related_entry_code
1 ChemSpider 20848
